data_8106581
loop_
_publ_author_name
'Zhao, Chun-Shen'
'Wu, Ming-Yuan'
'Li, Fei'
'Liu, Li'
'Le, Yi'

_publ_section_title
;
 Crystal structure of methyl 2-acetamido-5-chlorbenzoate, C10H10ClNO3
;
_journal_issue 3
_journal_name_full 'Zeitschrift f\"ur Kristallographie - New Crystal Structures'
_journal_page_first 493
_journal_page_last 494
_journal_paper_doi 10.1515/ncrs-2016-0336
_journal_volume 232
_journal_year 2017
_chemical_formula_sum 'C10 H10 Cl N O3'
_chemical_formula_weight 227.64
_space_group_IT_number 72
_space_group_name_Hall '-I 2 2c'
_space_group_name_H-M_alt 'I b a m'
_symmetry_cell_setting orthorhombic
_symmetry_space_group_name_H-M 'I b a m'
_atom_sites_solution_hydrogens geom
_atom_sites_solution_primary direct
_atom_sites_solution_secondary difmap
_cell_angle_alpha 90.00
_cell_angle_beta 90.00
_cell_angle_gamma 90.00
_cell_formula_units_Z 8
_cell_length_a 16.124(5)
_cell_length_b 19.588(5)
_cell_length_c 6.8155(18)
_cell_measurement_reflns_used 1093
_cell_measurement_temperature 296(2)
_cell_measurement_theta_max 21.54
_cell_measurement_theta_min 3.27
_cell_volume 2152.6(10)
_computing_structure_refinement 'SHELXL-97 (Sheldrick, 2008)'
_computing_structure_solution 'SHELXS-97 (Sheldrick, 2008)'
_diffrn_ambient_temperature 296(2)
_diffrn_measured_fraction_theta_full 1.000
_diffrn_measured_fraction_theta_max 1.000
_diffrn_measurement_device_type CCD
_diffrn_radiation_monochromator graphite
_diffrn_radiation_source 'fine-focus sealed tube'
_diffrn_radiation_type MoK\a
_diffrn_radiation_wavelength 0.71073
_diffrn_reflns_av_R_equivalents 0.0455
_diffrn_reflns_av_sigmaI/netI 0.0249
_diffrn_reflns_limit_h_max 19
_diffrn_reflns_limit_h_min -18
_diffrn_reflns_limit_k_max 17
_diffrn_reflns_limit_k_min -23
_diffrn_reflns_limit_l_max 8
_diffrn_reflns_limit_l_min -8
_diffrn_reflns_number 6797
_diffrn_reflns_theta_full 25.13
_diffrn_reflns_theta_max 25.13
_diffrn_reflns_theta_min 1.64
_exptl_absorpt_coefficient_mu 0.341
_exptl_absorpt_correction_T_max 0.9412
_exptl_absorpt_correction_T_min 0.9288
_exptl_absorpt_correction_type multi-scan
_exptl_absorpt_process_details sadabs
_exptl_crystal_colour colorless
_exptl_crystal_density_diffrn 1.405
_exptl_crystal_density_method 'not measured'
_exptl_crystal_description block
_exptl_crystal_F_000 944
_exptl_crystal_size_max 0.22
_exptl_crystal_size_mid 0.20
_exptl_crystal_size_min 0.18
_refine_diff_density_max 0.180
_refine_diff_density_min -0.294
_refine_diff_density_rms 0.059
_refine_ls_extinction_method none
_refine_ls_goodness_of_fit_ref 1.023
_refine_ls_hydrogen_treatment mixed
_refine_ls_matrix_type full
_refine_ls_number_parameters 93
_refine_ls_number_reflns 1062
_refine_ls_number_restraints 0
_refine_ls_restrained_S_all 1.023
_refine_ls_R_factor_all 0.0570
_refine_ls_R_factor_gt 0.0424
_refine_ls_shift/su_max 0.001
_refine_ls_shift/su_mean 0.000
_refine_ls_structure_factor_coef Fsqd
_refine_ls_weighting_details 'calc w=1/[\s^2^(Fo^2^)+(0.0623P)^2^+0.8715P] where P=(Fo^2^+2Fc^2^)/3'
_refine_ls_weighting_scheme calc
_refine_ls_wR_factor_gt 0.1065
_refine_ls_wR_factor_ref 0.1186
_reflns_number_gt 807
_reflns_number_total 1062
_reflns_threshold_expression >2sigma(I)
_cod_data_source_file suppl_ncrs-2016-0336_suppl.cif
_cod_data_source_block 1
_cod_depositor_comments
;
The following automatic conversions were performed:

data item '_symmetry_cell_setting' value 'Orthorhombic' was changed
to 'orthorhombic' in accordance with the built-in table derived from
the CIF Core dictionary named 'cif_core.dic' version 2.4.5 last
updated on 2014-11-21.

Automatic conversion script
Id: cif_fix_values 8738 2021-04-28 16:35:53Z antanas 
;
_cod_original_sg_symbol_H-M Ibam
_cod_database_code 8106581

loop_
_symmetry_equiv_pos_as_xyz
'x, y, z'
'-x, -y, z'
'-x+1/2, y+1/2, -z'
'x+1/2, -y+1/2, -z'
'x+1/2, y+1/2, z+1/2'
'-x+1/2, -y+1/2, z+1/2'
'-x+1, y+1, -z+1/2'
'x+1, -y+1, -z+1/2'
'-x, -y, -z'
'x, y, -z'
'x-1/2, -y-1/2, z'
'-x-1/2, y-1/2, z'
'-x+1/2, -y+1/2, -z+1/2'
'x+1/2, y+1/2, -z+1/2'
'x, -y, z+1/2'
'-x, y, z+1/2'

loop_
_atom_site_label
_atom_site_type_symbol
_atom_site_fract_x
_atom_site_fract_y
_atom_site_fract_z
_atom_site_U_iso_or_equiv
_atom_site_adp_type
_atom_site_occupancy
_atom_site_symmetry_multiplicity
_atom_site_calc_flag
_atom_site_refinement_flags
_atom_site_disorder_assembly
_atom_site_disorder_group
C1 C 1.08454(17) 0.12754(15) 0.0000 0.0490(7) Uani 1 2 d S . .
C2 C 0.99954(17) 0.12583(13) 0.0000 0.0452(7) Uani 1 2 d S . .
H2 H 0.9720 0.0841 0.0000 0.054 Uiso 1 2 calc SR . .
C3 C 0.95419(15) 0.18665(13) 0.0000 0.0420(6) Uani 1 2 d S . .
C4 C 0.99611(18) 0.24971(13) 0.0000 0.0424(6) Uani 1 2 d S . .
C5 C 1.08301(18) 0.24924(15) 0.0000 0.0508(7) Uani 1 2 d S . .
H5 H 1.1118 0.2904 0.0000 0.061 Uiso 1 2 calc SR . .
C6 C 1.12626(17) 0.18874(16) 0.0000 0.0523(8) Uani 1 2 d S . .
H6 H 1.1839 0.1892 0.0000 0.063 Uiso 1 2 calc SR . .
C7 C 0.9769(2) 0.37648(14) 0.0000 0.0545(8) Uani 1 2 d S . .
C8 C 0.9078(2) 0.42768(17) 0.0000 0.0726(10) Uani 1 2 d S . .
H8A H 0.9251 0.4679 0.0694 0.109 Uiso 0.50 1 calc PR . .
H8B H 0.8601 0.4084 0.0633 0.109 Uiso 0.50 1 calc PR . .
H8C H 0.8941 0.4395 -0.1328 0.109 Uiso 0.50 1 calc PR . .
C9 C 0.86205(16) 0.18266(15) 0.0000 0.0472(7) Uani 1 2 d S . .
C10 C 0.74602(18) 0.1100(2) 0.0000 0.1026(17) Uani 1 2 d S . .
H10A H 0.7244 0.1212 0.1272 0.154 Uiso 0.50 1 calc PR . .
H10B H 0.7329 0.0634 -0.0305 0.154 Uiso 0.50 1 calc PR . .
H10C H 0.7217 0.1395 -0.0967 0.154 Uiso 0.50 1 calc PR . .
Cl1 Cl 1.13951(5) 0.05102(5) 0.0000 0.0782(4) Uani 1 2 d S . .
N1 N 0.95027(14) 0.31016(12) 0.0000 0.0526(7) Uani 1 2 d S . .
H1 H 0.8973 0.3049 0.0000 0.063 Uiso 1 2 calc SR . .
O2 O 0.81563(12) 0.23088(11) 0.0000 0.0640(7) Uani 1 2 d S . .
O3 O 1.04934(14) 0.39303(11) 0.0000 0.0766(8) Uani 1 2 d S . .
O4 O 0.83563(12) 0.11894(11) 0.0000 0.0736(8) Uani 1 2 d S . .

loop_
_atom_site_aniso_label
_atom_site_aniso_U_11
_atom_site_aniso_U_22
_atom_site_aniso_U_33
_atom_site_aniso_U_23
_atom_site_aniso_U_13
_atom_site_aniso_U_12
C1 0.0446(15) 0.0524(17) 0.0499(18) 0.000 0.000 0.0066(12)
C2 0.0426(13) 0.0443(15) 0.0488(17) 0.000 0.000 0.0010(12)
C3 0.0393(14) 0.0466(15) 0.0401(16) 0.000 0.000 0.0017(11)
C4 0.0443(13) 0.0459(15) 0.0371(15) 0.000 0.000 0.0012(11)
C5 0.0459(15) 0.0533(17) 0.0534(19) 0.000 0.000 -0.0073(13)
C6 0.0377(14) 0.067(2) 0.0527(19) 0.000 0.000 -0.0013(13)
C7 0.066(2) 0.0449(17) 0.0529(19) 0.000 0.000 -0.0001(14)
C8 0.075(2) 0.0516(19) 0.091(3) 0.000 0.000 0.0057(17)
C9 0.0426(14) 0.0496(16) 0.0495(18) 0.000 0.000 0.0018(13)
C10 0.0355(16) 0.076(2) 0.196(5) 0.000 0.000 -0.0114(16)
Cl1 0.0582(5) 0.0631(6) 0.1132(9) 0.000 0.000 0.0191(4)
N1 0.0464(13) 0.0455(13) 0.0660(18) 0.000 0.000 -0.0006(10)
O2 0.0404(10) 0.0575(14) 0.0942(18) 0.000 0.000 0.0080(10)
O3 0.0635(15) 0.0544(13) 0.112(2) 0.000 0.000 -0.0102(11)
O4 0.0353(10) 0.0537(13) 0.132(2) 0.000 0.000 -0.0031(9)

loop_
_atom_type_symbol
_atom_type_description
_atom_type_scat_dispersion_real
_atom_type_scat_dispersion_imag
_atom_type_scat_source
C C 0.0033 0.0016 'International Tables Vol C Tables 4.2.6.8 and 6.1.1.4'
H H 0.0000 0.0000 'International Tables Vol C Tables 4.2.6.8 and 6.1.1.4'
N N 0.0061 0.0033 'International Tables Vol C Tables 4.2.6.8 and 6.1.1.4'
O O 0.0106 0.0060 'International Tables Vol C Tables 4.2.6.8 and 6.1.1.4'
Cl Cl 0.1484 0.1585 'International Tables Vol C Tables 4.2.6.8 and 6.1.1.4'

loop_
_geom_angle_atom_site_label_1
_geom_angle_atom_site_label_2
_geom_angle_atom_site_label_3
_geom_angle
_geom_angle_site_symmetry_1
_geom_angle_site_symmetry_3
C2 C1 C6 120.7(3) . .
C2 C1 Cl1 119.2(2) . .
C6 C1 Cl1 120.1(2) . .
C1 C2 C3 120.1(3) . .
C2 C3 C4 119.8(2) . .
C2 C3 C9 118.5(2) . .
C4 C3 C9 121.7(2) . .
N1 C4 C5 122.3(3) . .
N1 C4 C3 119.3(2) . .
C5 C4 C3 118.3(3) . .
C6 C5 C4 120.8(3) . .
C5 C6 C1 120.2(3) . .
O3 C7 N1 123.8(3) . .
O3 C7 C8 122.5(3) . .
N1 C7 C8 113.7(3) . .
O2 C9 O4 122.8(2) . .
O2 C9 C3 125.4(3) . .
O4 C9 C3 111.9(2) . .
C7 N1 C4 129.7(3) . .
C9 O4 C10 115.8(2) . .

loop_
_geom_bond_atom_site_label_1
_geom_bond_atom_site_label_2
_geom_bond_distance
_geom_bond_site_symmetry_2
C1 C2 1.371(4) .
C1 C6 1.375(4) .
C1 Cl1 1.741(3) .
C2 C3 1.398(3) .
C3 C4 1.408(4) .
C3 C9 1.488(4) .
C4 N1 1.396(3) .
C4 C5 1.401(4) .
C5 C6 1.375(4) .
C7 O3 1.212(3) .
C7 N1 1.368(3) .
C7 C8 1.499(4) .
C9 O2 1.205(3) .
C9 O4 1.319(3) .
C10 O4 1.456(3) .

loop_
_geom_torsion_atom_site_label_1
_geom_torsion_atom_site_label_2
_geom_torsion_atom_site_label_3
_geom_torsion_atom_site_label_4
_geom_torsion
_geom_torsion_site_symmetry_1
_geom_torsion_site_symmetry_2
_geom_torsion_site_symmetry_3
_geom_torsion_site_symmetry_4
C6 C1 C2 C3 0.0 . . . .
Cl1 C1 C2 C3 180.0 . . . .
C1 C2 C3 C4 0.0 . . . .
C1 C2 C3 C9 180.0 . . . .
C2 C3 C4 N1 180.0 . . . .
C9 C3 C4 N1 0.0 . . . .
C2 C3 C4 C5 0.0 . . . .
C9 C3 C4 C5 180.0 . . . .
N1 C4 C5 C6 180.0 . . . .
C3 C4 C5 C6 0.0 . . . .
C4 C5 C6 C1 0.0 . . . .
C2 C1 C6 C5 0.0 . . . .
Cl1 C1 C6 C5 180.0 . . . .
C2 C3 C9 O2 180.0 . . . .
C4 C3 C9 O2 0.0 . . . .
C2 C3 C9 O4 0.0 . . . .
C4 C3 C9 O4 180.0 . . . .
O3 C7 N1 C4 0.0 . . . .
C8 C7 N1 C4 180.0 . . . .
C5 C4 N1 C7 0.0 . . . .
C3 C4 N1 C7 180.0 . . . .
O2 C9 O4 C10 0.0 . . . .
C3 C9 O4 C10 180.0 . . . .
